data_4306391
loop_
_publ_author_name
'Zhaorui Pan'
'Hegen Zheng'
'Tianwei Wang'
'You Song'
'Yizhi Li'
'Zijian Guo'
'Stuart R. Batten'

_publ_section_title
;
Hydrothermal Synthesis, Structures, and Physical Properties of Four New
Flexible Multicarboxylate Ligands-Based Compounds
;
_journal_name_full 'Inorganic Chemistry'
_journal_page_first 9528
_journal_page_last 9536
_journal_paper_doi 10.1021/ic801221r
_journal_volume 47
_journal_year 2008
_chemical_formula_moiety '2(C12 H7 O5 Zn), H1.20 O0.60, 0.4(H2 O)'
_chemical_formula_sum 'C24 H16 O11 Zn2'
_chemical_formula_weight 611.11
_chemical_name_systematic
; 
 ? 
;
_space_group_IT_number 15
_symmetry_cell_setting monoclinic
_symmetry_space_group_name_Hall '-C 2yc'
_symmetry_space_group_name_H-M 'C 1 2/c 1'
_atom_sites_solution_hydrogens geom
_atom_sites_solution_primary direct
_atom_sites_solution_secondary difmap
_audit_creation_method SHELXL-97
_cell_angle_alpha 90.00
_cell_angle_beta 95.587(5)
_cell_angle_gamma 90.00
_cell_formula_units_Z 4
_cell_length_a 18.392(4)
_cell_length_b 16.462(4)
_cell_length_c 7.6238(17)
_cell_measurement_reflns_used 827
_cell_measurement_temperature 291(2)
_cell_measurement_theta_max 24.530
_cell_measurement_theta_min 2.474
_cell_volume 2297.3(9)
_computing_structure_refinement 'SHELXL-97 (Sheldrick, 1997)'
_computing_structure_solution 'SHELXS-97 (Sheldrick, 1990)'
_diffrn_ambient_temperature 291(2)
_diffrn_measured_fraction_theta_full 0.996
_diffrn_measured_fraction_theta_max 0.996
_diffrn_radiation_monochromator graphite
_diffrn_radiation_source 'fine-focus sealed tube'
_diffrn_radiation_type MoK\a
_diffrn_radiation_wavelength 0.71073
_diffrn_reflns_av_R_equivalents 0.0320
_diffrn_reflns_av_sigmaI/netI 0.0384
_diffrn_reflns_limit_h_max 22
_diffrn_reflns_limit_h_min -21
_diffrn_reflns_limit_k_max 20
_diffrn_reflns_limit_k_min -19
_diffrn_reflns_limit_l_max 9
_diffrn_reflns_limit_l_min -4
_diffrn_reflns_number 6125
_diffrn_reflns_theta_full 25.99
_diffrn_reflns_theta_max 25.99
_diffrn_reflns_theta_min 1.66
_exptl_absorpt_coefficient_mu 2.153
_exptl_absorpt_correction_T_max 0.62
_exptl_absorpt_correction_T_min 0.52
_exptl_absorpt_correction_type multi-scan
_exptl_crystal_colour white
_exptl_crystal_density_diffrn 1.767
_exptl_crystal_density_method 'not measured'
_exptl_crystal_description clear
_exptl_crystal_F_000 1232
_exptl_crystal_size_max 0.30
_exptl_crystal_size_mid 0.26
_exptl_crystal_size_min 0.22
_refine_diff_density_max 0.367
_refine_diff_density_min -0.531
_refine_diff_density_rms 0.075
_refine_ls_extinction_method none
_refine_ls_goodness_of_fit_ref 1.057
_refine_ls_hydrogen_treatment constr
_refine_ls_matrix_type full
_refine_ls_number_parameters 178
_refine_ls_number_reflns 2255
_refine_ls_number_restraints 0
_refine_ls_restrained_S_all 1.057
_refine_ls_R_factor_all 0.0694
_refine_ls_R_factor_gt 0.0521
_refine_ls_shift/su_max 0.000
_refine_ls_shift/su_mean 0.000
_refine_ls_structure_factor_coef Fsqd
_refine_ls_weighting_details 'calc w=1/[\s^2^(Fo^2^)+(0.0337P)^2^+10.1553P] where P=(Fo^2^+2Fc^2^)/3'
_refine_ls_weighting_scheme calc
_refine_ls_wR_factor_gt 0.1033
_refine_ls_wR_factor_ref 0.1081
_reflns_number_gt 1805
_reflns_number_total 2255
_reflns_threshold_expression >2sigma(I)
_cod_data_source_file ic801221r_si_002_4.cif
_cod_data_source_block 4
_cod_depositor_comments
;
The following automatic conversions were performed:
'_symmetry_cell_setting' value 'Monoclinic' changed to 'monoclinic'
according to '/home/saulius/struct/CIF-dictionaries/cif_core.dic'
dictionary named 'cif_core.dic' version 2.4.1 from 2010-06-29.

Automatic conversion script
Id: cif_fix_enum 1527 2010-12-29 10:47:43Z saulius 
;
_cod_original_sg_symbol_Hall '-C 2yc  '
_cod_original_sg_symbol_H-M 'C 1 2/c 1 '
_cod_database_code 4306391

loop_
_symmetry_equiv_pos_as_xyz
'x, y, z'
'-x, y, -z+1/2'
'x+1/2, y+1/2, z'
'-x+1/2, y+1/2, -z+1/2'
'-x, -y, -z'
'x, -y, z-1/2'
'-x+1/2, -y+1/2, -z'
'x+1/2, -y+1/2, z-1/2'

loop_
_atom_site_label
_atom_site_type_symbol
_atom_site_fract_x
_atom_site_fract_y
_atom_site_fract_z
_atom_site_U_iso_or_equiv
_atom_site_adp_type
_atom_site_occupancy
_atom_site_symmetry_multiplicity
_atom_site_calc_flag
_atom_site_refinement_flags
_atom_site_disorder_assembly
_atom_site_disorder_group
C1 C 0.1740(2) 0.1583(3) 1.1292(6) 0.0432(11) Uani 1 1 d . . .
C2 C 0.1823(2) 0.2404(3) 1.1768(6) 0.0415(10) Uani 1 1 d . . .
H2 H 0.2021 0.2550 1.2892 0.050 Uiso 1 1 calc R . .
C3 C 0.1605(2) 0.2985(3) 1.0539(6) 0.0439(11) Uani 1 1 d . . .
C4 C 0.1296(2) 0.2787(3) 0.8855(6) 0.0406(10) Uani 1 1 d . . .
H4 H 0.1157 0.3192 0.8039 0.049 Uiso 1 1 calc R . .
C5 C 0.1201(2) 0.1974(3) 0.8419(6) 0.0447(11) Uani 1 1 d . . .
C6 C 0.1420(2) 0.1360(3) 0.9632(6) 0.0457(11) Uani 1 1 d . . .
H6 H 0.1353 0.0815 0.9335 0.055 Uiso 1 1 calc R . .
C7 C 0.2003(3) 0.0934(3) 1.2565(7) 0.0474(11) Uani 1 1 d . . .
C8 C 0.0689(2) 0.2242(2) 0.5490(6) 0.0417(11) Uani 1 1 d . . .
H8A H 0.1119 0.2523 0.5160 0.050 Uiso 1 1 calc R . .
H8B H 0.0348 0.2642 0.5862 0.050 Uiso 1 1 calc R . .
C9 C 0.0337(2) 0.1751(3) 0.3945(6) 0.0388(10) Uani 1 1 d . . .
C10 C 0.0345(2) 0.0908(3) 0.3926(6) 0.0404(10) Uani 1 1 d . . .
H10 H 0.0582 0.0627 0.4873 0.049 Uiso 1 1 calc R . .
C11 C 0.0000 0.0477(4) 0.2500 0.0406(14) Uani 1 2 d S . .
H11 H 0.0000 -0.0088 0.2500 0.049 Uiso 1 2 calc SR . .
C12 C 0.0000 0.2168(4) 0.2500 0.0400(14) Uani 1 2 d S . .
H12 H 0.0000 0.2733 0.2500 0.048 Uiso 1 2 calc SR . .
C13 C 0.1719(2) 0.3869(3) 1.1037(7) 0.0452(11) Uani 1 1 d . . .
O1 O 0.22514(17) 0.1162(2) 1.4097(4) 0.0518(9) Uani 1 1 d . . .
O2 O 0.19818(16) 0.01994(19) 1.2128(4) 0.0422(7) Uani 1 1 d . . .
O3 O 0.17640(17) 0.4026(2) 1.2637(5) 0.0509(8) Uani 1 1 d . . .
O4 O 0.17551(16) 0.43679(18) 0.9802(4) 0.0399(7) Uani 1 1 d . . .
O5 O 0.08836(16) 0.16808(17) 0.6868(4) 0.0443(8) Uani 1 1 d . . .
O6 O 0.0000 0.5069(5) 0.2500 0.060(2) Uani 0.60 2 d SP . .
H6A H 0.0026 0.5554 0.2882 0.072 Uiso 0.30 1 d PR . .
H6B H 0.0255 0.5023 0.1633 0.072 Uiso 0.30 1 d PR . .
O7 O 0.0797(10) 0.5768(11) 1.029(2) 0.063(5) Uani 0.20 1 d P . .
H7A H 0.0529 0.6067 0.9582 0.076 Uiso 0.20 1 d PR . .
H7C H 0.0999 0.5405 0.9708 0.076 Uiso 0.20 1 d PR . .
Zn1 Zn 0.26600(3) 0.03122(3) 1.56318(7) 0.04500(19) Uani 1 1 d . . .

loop_
_atom_site_aniso_label
_atom_site_aniso_U_11
_atom_site_aniso_U_22
_atom_site_aniso_U_33
_atom_site_aniso_U_23
_atom_site_aniso_U_13
_atom_site_aniso_U_12
C1 0.040(2) 0.038(3) 0.050(3) 0.000(2) -0.002(2) 0.0000(19)
C2 0.036(2) 0.039(2) 0.049(3) 0.000(2) 0.0007(19) 0.0012(19)
C3 0.036(2) 0.044(3) 0.050(3) 0.006(2) -0.004(2) 0.0032(19)
C4 0.038(2) 0.041(3) 0.042(3) 0.0004(19) -0.0029(19) -0.0053(19)
C5 0.045(2) 0.032(2) 0.054(3) 0.000(2) -0.010(2) -0.0047(19)
C6 0.042(2) 0.041(3) 0.052(3) 0.001(2) -0.007(2) 0.002(2)
C7 0.043(2) 0.043(3) 0.055(3) 0.005(2) 0.001(2) 0.006(2)
C8 0.042(2) 0.030(2) 0.049(3) -0.0002(19) -0.021(2) -0.0007(18)
C9 0.040(2) 0.030(2) 0.045(3) -0.0014(19) -0.001(2) -0.0033(18)
C10 0.045(2) 0.027(2) 0.047(3) 0.0013(19) -0.004(2) -0.0035(18)
C11 0.044(3) 0.030(3) 0.047(4) 0.000 0.001(3) 0.000
C12 0.029(3) 0.034(3) 0.056(4) 0.000 -0.002(3) 0.000
C13 0.041(2) 0.034(2) 0.058(3) -0.002(2) -0.007(2) -0.0020(19)
O1 0.0525(19) 0.0471(19) 0.051(2) 0.0048(16) -0.0210(16) 0.0031(15)
O2 0.0504(17) 0.0428(19) 0.0332(16) 0.0049(14) 0.0025(13) -0.0009(14)
O3 0.0509(19) 0.0445(19) 0.056(2) -0.0079(16) -0.0044(16) -0.0099(15)
O4 0.0507(17) 0.0383(16) 0.0285(15) 0.0075(13) -0.0075(13) -0.0097(13)
O5 0.0489(17) 0.0264(16) 0.054(2) -0.0009(14) -0.0144(15) -0.0036(13)
O6 0.063(5) 0.054(5) 0.057(5) 0.000 -0.021(4) 0.000
O7 0.063(11) 0.057(12) 0.070(12) -0.017(9) 0.009(9) 0.017(9)
Zn1 0.0401(3) 0.0404(3) 0.0513(3) -0.0006(3) -0.0118(2) 0.0061(2)

loop_
_atom_type_symbol
_atom_type_description
_atom_type_scat_dispersion_real
_atom_type_scat_dispersion_imag
_atom_type_scat_source
C C 0.0033 0.0016 'International Tables Vol C Tables 4.2.6.8 and 6.1.1.4'
H H 0.0000 0.0000 'International Tables Vol C Tables 4.2.6.8 and 6.1.1.4'
O O 0.0106 0.0060 'International Tables Vol C Tables 4.2.6.8 and 6.1.1.4'
Zn Zn 0.2839 1.4301 'International Tables Vol C Tables 4.2.6.8 and 6.1.1.4'

loop_
_geom_angle_atom_site_label_1
_geom_angle_atom_site_label_2
_geom_angle_atom_site_label_3
_geom_angle
_geom_angle_site_symmetry_1
_geom_angle_site_symmetry_3
_geom_angle_publ_flag
C6 C1 C2 121.0(4) . . ?
C6 C1 C7 118.9(4) . . ?
C2 C1 C7 120.1(4) . . ?
C3 C2 C1 118.5(4) . . ?
C3 C2 H2 120.7 . . ?
C1 C2 H2 120.7 . . ?
C2 C3 C4 122.2(5) . . ?
C2 C3 C13 118.4(4) . . ?
C4 C3 C13 119.4(4) . . ?
C5 C4 C3 118.6(4) . . ?
C5 C4 H4 120.7 . . ?
C3 C4 H4 120.7 . . ?
O5 C5 C4 125.9(4) . . ?
O5 C5 C6 113.0(4) . . ?
C4 C5 C6 121.1(4) . . ?
C1 C6 C5 118.5(4) . . ?
C1 C6 H6 120.7 . . ?
C5 C6 H6 120.7 . . ?
O2 C7 O1 121.9(4) . . ?
O2 C7 C1 121.2(4) . . ?
O1 C7 C1 116.8(4) . . ?
O5 C8 C9 106.6(3) . . ?
O5 C8 H8A 110.4 . . ?
C9 C8 H8A 110.4 . . ?
O5 C8 H8B 110.4 . . ?
C9 C8 H8B 110.4 . . ?
H8A C8 H8B 108.6 . . ?
C10 C9 C12 119.3(4) . . ?
C10 C9 C8 122.4(4) . . ?
C12 C9 C8 118.3(4) . . ?
C9 C10 C11 120.8(4) . . ?
C9 C10 H10 119.6 . . ?
C11 C10 H10 119.6 . . ?
C10 C11 C10 119.0(6) . 2 ?
C10 C11 H11 120.5 . . ?
C10 C11 H11 120.5 2 . ?
C9 C12 C9 120.9(6) 2 . ?
C9 C12 H12 119.6 2 . ?
C9 C12 H12 119.6 . . ?
O3 C13 O4 126.6(4) . . ?
O3 C13 C3 116.2(4) . . ?
O4 C13 C3 117.2(4) . . ?
C7 O1 Zn1 115.3(3) . . ?
C7 O2 Zn1 124.3(3) . 6 ?
C13 O3 Zn1 139.8(3) . 7_558 ?
C13 O4 Zn1 136.4(3) . 4_557 ?
C5 O5 C8 118.1(3) . . ?
H6A O6 H6B 109.5 . . ?
H7A O7 H7C 109.5 . . ?
O1 Zn1 O4 131.94(14) . 4_547 ?
O1 Zn1 O3 99.18(14) . 7_558 ?
O4 Zn1 O3 106.91(13) 4_547 7_558 ?
O1 Zn1 O2 115.62(14) . 6_556 ?
O4 Zn1 O2 98.63(13) 4_547 6_556 ?
O3 Zn1 O2 100.45(14) 7_558 6_556 ?

loop_
_geom_bond_atom_site_label_1
_geom_bond_atom_site_label_2
_geom_bond_distance
_geom_bond_site_symmetry_2
_geom_bond_publ_flag
C1 C6 1.392(6) . ?
C1 C2 1.404(6) . ?
C1 C7 1.492(6) . ?
C2 C3 1.371(6) . ?
C2 H2 0.9300 . ?
C3 C4 1.391(6) . ?
C3 C13 1.513(6) . ?
C4 C5 1.387(6) . ?
C4 H4 0.9300 . ?
C5 O5 1.355(5) . ?
C5 C6 1.403(6) . ?
C6 H6 0.9300 . ?
C7 O2 1.254(6) . ?
C7 O1 1.269(6) . ?
C8 O5 1.419(5) . ?
C8 C9 1.520(6) . ?
C8 H8A 0.9700 . ?
C8 H8B 0.9700 . ?
C9 C10 1.387(6) . ?
C9 C12 1.391(5) . ?
C10 C11 1.398(5) . ?
C10 H10 0.9300 . ?
C11 C10 1.398(5) 2 ?
C11 H11 0.9300 . ?
C12 C9 1.391(5) 2 ?
C12 H12 0.9300 . ?
C13 O3 1.242(6) . ?
C13 O4 1.256(5) . ?
O1 Zn1 1.929(3) . ?
O2 Zn1 1.960(3) 6 ?
O3 Zn1 1.944(3) 7_558 ?
O4 Zn1 1.937(3) 4_557 ?
O6 H6A 0.8500 . ?
O6 H6B 0.8499 . ?
O7 H7A 0.8501 . ?
O7 H7C 0.8499 . ?
Zn1 O4 1.937(3) 4_547 ?
Zn1 O3 1.944(3) 7_558 ?
Zn1 O2 1.960(3) 6_556 ?

loop_
_geom_hbond_atom_site_label_D
_geom_hbond_atom_site_label_H
_geom_hbond_atom_site_label_A
_geom_hbond_distance_DH
_geom_hbond_distance_HA
_geom_hbond_distance_DA
_geom_hbond_angle_DHA
_geom_hbond_site_symmetry_A
O7 H7C O4 0.85 2.20 2.947(17) 146.7 .
O7 H7C O3 0.85 2.40 2.839(19) 112.4 6_565
O6 H6B O7 0.85 1.94 2.61(2) 134.9 1_554
O6 H6A O7 0.85 2.19 2.61(2) 110.5 2_556
